data_9013909
loop_
_publ_author_name
'Macavei, J.'
'Schulz, H.'

_publ_section_title
;
 The crystal structure of wolframite type tungstates at high pressure
 Note: P = 2.81 GPa
;
_journal_name_full 'Zeitschrift fur Kristallographie'
_journal_page_first 193
_journal_page_last 208
_journal_volume 207
_journal_year 1993
_chemical_compound_source Synthetic
_chemical_formula_structural Mn(WO4)
_chemical_formula_sum 'Mn O4 W'
_chemical_name_mineral Huebnerite
_space_group_IT_number 13
_symmetry_space_group_name_Hall '-P 2yc'
_symmetry_space_group_name_H-M 'P 1 2/c 1'
_cell_angle_alpha 90
_cell_angle_beta 91.22
_cell_angle_gamma 90
_cell_length_a 4.789
_cell_formula_units_Z 2
_cell_length_b 5.7106
_cell_length_c 4.9738
_cell_volume 135.993
_database_code_amcsd 0011053
_diffrn_ambient_pressure 2.81e+06
_exptl_crystal_density_diffrn 7.394
_cod_original_formula_sum 'Mn W O4'
_cod_database_code 9013909

loop_
_space_group_symop_operation_xyz
x,y,z
x,-y,1/2+z
-x,y,1/2-z
-x,-y,-z

loop_
_atom_site_label
_atom_site_fract_x
_atom_site_fract_y
_atom_site_fract_z
_atom_site_U_iso_or_equiv
Mn 0.50000 0.68490 0.25000 0.01040
W 0.00000 0.18110 0.25000 0.00620
O1 0.21300 0.10200 0.94300 0.01100
O2 0.25000 0.37600 0.39400 0.01100

loop_
_cod_related_entry_id
_cod_related_entry_database
_cod_related_entry_code
1 AMCSD 0011053
